data_7709512
loop_
_publ_author_name
'Saab, Marina'
'Nelson, David J.'
'Leech, Matthew C.'
'Lam, Kevin'
'Nolan, Steven P.'
'Nahra, Fady'
'Van Hecke, Kristof'

_publ_section_title
;
 Reactions of N-heterocyclic carbene-based chalcogenoureas with halogens:
 a diverse range of outcomes
;
_journal_name_full 'Dalton Transactions'
_journal_paper_doi 10.1039/D2DT00010E
_journal_year 2022
_chemical_formula_moiety 'C21 H24 I2 N2 S'
_chemical_formula_sum 'C21 H24 I2 N2 S'
_chemical_formula_weight 590.28
_space_group_crystal_system monoclinic
_space_group_IT_number 14
_space_group_name_Hall '-P 2ybc'
_space_group_name_H-M_alt 'P 1 21/c 1'
_atom_sites_solution_hydrogens geom
_atom_sites_solution_primary iterative
_audit_creation_date 2021-08-02
_audit_creation_method
;
Olex2 1.2
(compiled 2018.05.29 svn.r3508 for OlexSys, GUI svn.r5506)
;
_audit_update_record
;
2021-11-12 deposited with the CCDC.	2022-02-07 downloaded from the CCDC.
;
_cell_angle_alpha 90
_cell_angle_beta 96.6229(11)
_cell_angle_gamma 90
_cell_formula_units_Z 4
_cell_length_a 12.55015(17)
_cell_length_b 11.35537(12)
_cell_length_c 15.8885(2)
_cell_measurement_reflns_used 8386
_cell_measurement_temperature 100.0(1)
_cell_measurement_theta_max 73.6990
_cell_measurement_theta_min 4.7710
_cell_volume 2249.19(5)
_computing_cell_refinement 'CrysAlisPro 1.171.40.67a (Rigaku OD, 2019)'
_computing_data_collection 'CrysAlisPro 1.171.40.67a (Rigaku OD, 2019)'
_computing_data_reduction 'CrysAlisPro 1.171.40.67a (Rigaku OD, 2019)'
_computing_molecular_graphics 'Olex2 (Dolomanov et al., 2009)'
_computing_publication_material 'Olex2 (Dolomanov et al., 2009)'
_computing_structure_refinement 'ShelXL (Sheldrick, 2015)'
_computing_structure_solution 'olex2.solve (Bourhis et al., 2015)'
_diffrn_ambient_environment N~2~
_diffrn_ambient_temperature 100.0(1)
_diffrn_detector 'CCD plate'
_diffrn_detector_area_resol_mean 10.4839
_diffrn_detector_type Atlas
_diffrn_measured_fraction_theta_full 1.000
_diffrn_measured_fraction_theta_max 0.988
_diffrn_measurement_details
;
List of Runs (angles in degrees, time in seconds):

  # Type    Start    End  Width  t~exp~   \w     \q     \k     \f   Frames
#--------------------------------------------------------------------------
  1  \w   -115.00 -14.00   1.00    1.00    --  -41.68 -57.00-180.00  101
  2  \w     27.00  98.00   1.00    1.00    --   41.68-125.00   0.00   71
  3  \w      6.00  83.00   1.00    1.00    --   41.68 -99.00  90.00   77
  4  \w    103.00 178.00   1.00    4.00    --  106.01  77.00  90.00   75
  5  \w     34.00 135.00   1.00    4.00    --  106.01 -61.00-120.00  101
  6  \w    103.00 178.00   1.00    4.00    --  106.01  76.00  -6.00   75
  7  \w     33.00 112.00   1.00    4.00    --  106.01-125.00-180.00   79
  8  \w     97.00 178.00   1.00    4.00    --  106.01 125.00 -90.00   81
  9  \w     80.00 178.00   1.00    4.00    --  106.01  45.00 -60.00   98
 10  \w     77.00 178.00   1.00    4.00    --  106.01  61.00  30.00  101
 11  \w   -116.00 -17.00   1.00    1.00    --  -41.68 -38.00-150.00   99
 12  \w   -115.00 -14.00   1.00    1.00    --  -41.68 -57.00 -60.00  101
 13  \w   -115.00 -14.00   1.00    1.00    --  -41.68 -57.00  60.00  101
 14  \w     33.00 112.00   1.00    4.00    --  106.01-125.00  90.00   79
 15  \w     53.00 178.00   1.00    4.00    --  106.01  15.00 150.00  125
 16  \w     77.00 178.00   1.00    4.00    --  106.01  61.00-120.00  101
 17  \w     77.00 102.00   1.00    4.00    --  106.01  61.00 -30.00   25
 18  \w     80.00 178.00   1.00    4.00    --  106.01  45.00-150.00   98
;
_diffrn_measurement_device 'four-circle diffractometer'
_diffrn_measurement_device_type 'SuperNova, Dual, Cu at home/near, Atlas'
_diffrn_measurement_method '\w scans'
_diffrn_orient_matrix_type 'CrysAlisPro convention (1999,Acta A55,543-557)'
_diffrn_orient_matrix_UB_11 0.0044775000
_diffrn_orient_matrix_UB_12 0.0392395000
_diffrn_orient_matrix_UB_13 0.0931846000
_diffrn_orient_matrix_UB_21 -0.0707443000
_diffrn_orient_matrix_UB_22 -0.1056452000
_diffrn_orient_matrix_UB_23 0.0184319000
_diffrn_orient_matrix_UB_31 0.1011766000
_diffrn_orient_matrix_UB_32 -0.0755922000
_diffrn_orient_matrix_UB_33 0.0225015000
_diffrn_radiation_monochromator mirror
_diffrn_radiation_probe x-ray
_diffrn_radiation_type CuK\a
_diffrn_radiation_wavelength 1.54184
_diffrn_reflns_av_R_equivalents 0.0447
_diffrn_reflns_av_unetI/netI 0.0324
_diffrn_reflns_Laue_measured_fraction_full 1.000
_diffrn_reflns_Laue_measured_fraction_max 0.988
_diffrn_reflns_limit_h_max 15
_diffrn_reflns_limit_h_min -15
_diffrn_reflns_limit_k_max 13
_diffrn_reflns_limit_k_min -13
_diffrn_reflns_limit_l_max 19
_diffrn_reflns_limit_l_min -19
_diffrn_reflns_number 21875
_diffrn_reflns_point_group_measured_fraction_full 1.000
_diffrn_reflns_point_group_measured_fraction_max 0.988
_diffrn_reflns_theta_full 67.684
_diffrn_reflns_theta_max 73.908
_diffrn_reflns_theta_min 3.545
_diffrn_source 'micro-focus sealed X-ray tube'
_diffrn_source_type 'SuperNova (Cu) X-ray Source'
_exptl_absorpt_coefficient_mu 22.874
_exptl_absorpt_correction_T_max 0.871
_exptl_absorpt_correction_T_min 0.730
_exptl_absorpt_correction_type gaussian
_exptl_absorpt_process_details
;
CrysAlisPro 1.171.40.67a (Rigaku Oxford Diffraction, 2019)
Numerical absorption correction based on gaussian integration over
			a multifaceted crystal model
Empirical absorption correction using spherical harmonics,
 implemented in SCALE3 ABSPACK scaling algorithm.
;
_exptl_crystal_colour 'light orange'
_exptl_crystal_colour_modifier light
_exptl_crystal_colour_primary orange
_exptl_crystal_density_diffrn 1.743
_exptl_crystal_description irregular
_exptl_crystal_F_000 1144
_exptl_crystal_size_max 0.1
_exptl_crystal_size_mid 0.087
_exptl_crystal_size_min 0.067
_refine_diff_density_max 0.675
_refine_diff_density_min -0.692
_refine_diff_density_rms 0.084
_refine_ls_extinction_method none
_refine_ls_goodness_of_fit_ref 1.002
_refine_ls_hydrogen_treatment constr
_refine_ls_matrix_type full
_refine_ls_number_parameters 241
_refine_ls_number_reflns 4500
_refine_ls_number_restraints 0
_refine_ls_restrained_S_all 1.002
_refine_ls_R_factor_all 0.0313
_refine_ls_R_factor_gt 0.0234
_refine_ls_shift/su_max 0.001
_refine_ls_shift/su_mean 0.000
_refine_ls_structure_factor_coef Fsqd
_refine_ls_weighting_details 'w=1/[\s^2^(Fo^2^)+(0.0205P)^2^] where P=(Fo^2^+2Fc^2^)/3'
_refine_ls_weighting_scheme calc
_refine_ls_wR_factor_gt 0.0487
_refine_ls_wR_factor_ref 0.0518
_reflns_Friedel_coverage 0.000
_reflns_number_gt 3839
_reflns_number_total 4500
_reflns_threshold_expression 'I > 2\s(I)'
_cod_data_source_file d2dt00010e2.cif
_cod_data_source_block ms355
_cod_database_code 7709512
_shelx_shelxl_version_number 2018/3
_chemical_oxdiff_formula 'C21 H24 N2 S I2'
_shelx_space_group_comment
;
The symmetry employed for this shelxl refinement is uniquely defined
by the following loop, which should always be used as a source of
symmetry information in preference to the above space-group names.
They are only intended as comments.
;
_shelx_estimated_absorpt_t_max 0.309
_shelx_estimated_absorpt_t_min 0.208
_reflns_odcompleteness_completeness 100.00
_reflns_odcompleteness_iscentric 1
_reflns_odcompleteness_theta 66.97
_olex2_refinement_description
;
1. Fixed Uiso
 At 1.2 times of:
  All C(H) groups
 At 1.5 times of:
  All C(H,H,H) groups
2.a Aromatic/amide H refined with riding coordinates:
 C2(H2), C3(H3), C6(H6), C8(H8), C15(H15), C17(H17)
2.b Idealised Me refined as rotating group:
 C10(H10A,H10B,H10C), C11(H11A,H11B,H11C), C12(H12A,H12B,H12C), C19(H19A,H19B,
 H19C), C20(H20A,H20B,H20C), C21(H21A,H21B,H21C)
;
_olex2_date_sample_data_collection 2021-07-22
_olex2_exptl_crystal_mounting_method 'mounted on a LithoLoop'
_olex2_submission_special_instructions 'No special instructions were received'
_oxdiff_exptl_absorpt_empirical_details
;
Empirical correction (ABSPACK) includes:
- Absorption correction using spherical harmonics
- Frame scaling
;
_oxdiff_exptl_absorpt_empirical_full_max 1.610
_oxdiff_exptl_absorpt_empirical_full_min 0.770

loop_
_space_group_symop_operation_xyz
'x, y, z'
'-x, y+1/2, -z+1/2'
'-x, -y, -z'
'x, -y-1/2, z-1/2'

loop_
_atom_site_label
_atom_site_type_symbol
_atom_site_fract_x
_atom_site_fract_y
_atom_site_fract_z
_atom_site_U_iso_or_equiv
_atom_site_adp_type
_atom_site_occupancy
_atom_site_site_symmetry_order
_atom_site_calc_flag
_atom_site_refinement_flags_posn
_atom_site_refinement_flags_adp
_atom_site_refinement_flags_occupancy
_atom_site_disorder_assembly
_atom_site_disorder_group
I1 I 0.26943(2) 0.51470(2) 0.78605(2) 0.02139(5) Uani 1 1 d . . . . .
I2 I 0.16111(2) 0.53025(2) 0.93481(2) 0.03145(6) Uani 1 1 d . . . . .
S1 S 0.37524(6) 0.49069(5) 0.64659(4) 0.02083(13) Uani 1 1 d . . . . .
N1 N 0.3043(2) 0.2646(2) 0.61246(16) 0.0198(5) Uani 1 1 d . . . . .
N2 N 0.4667(2) 0.2731(2) 0.67583(16) 0.0208(5) Uani 1 1 d . . . . .
C1 C 0.3820(2) 0.3405(2) 0.64500(17) 0.0185(5) Uani 1 1 d . . . . .
C2 C 0.4414(3) 0.1550(3) 0.6629(2) 0.0306(7) Uani 1 1 d . . . . .
H2 H 0.486663 0.089723 0.678815 0.037 Uiso 1 1 calc R . . . .
C3 C 0.3405(3) 0.1503(3) 0.6234(2) 0.0285(7) Uani 1 1 d . . . . .
H3 H 0.301413 0.081044 0.606209 0.034 Uiso 1 1 calc R . . . .
C4 C 0.2011(2) 0.2962(2) 0.56820(18) 0.0188(5) Uani 1 1 d . . . . .
C5 C 0.1087(2) 0.2830(2) 0.60905(19) 0.0218(6) Uani 1 1 d . . . . .
C6 C 0.0118(2) 0.3097(2) 0.5620(2) 0.0249(6) Uani 1 1 d . . . . .
H6 H -0.052131 0.302868 0.588383 0.030 Uiso 1 1 calc R . . . .
C7 C 0.0040(2) 0.3460(2) 0.4778(2) 0.0244(6) Uani 1 1 d . . . . .
C8 C 0.0977(3) 0.3555(2) 0.43952(19) 0.0248(6) Uani 1 1 d . . . . .
H8 H 0.093568 0.380084 0.382091 0.030 Uiso 1 1 calc R . . . .
C9 C 0.1975(3) 0.3298(2) 0.48326(19) 0.0219(6) Uani 1 1 d . . . . .
C10 C 0.2969(3) 0.3335(3) 0.4395(2) 0.0323(7) Uani 1 1 d . . . . .
H10A H 0.346504 0.392379 0.466860 0.048 Uiso 1 1 calc GR . . . .
H10B H 0.277928 0.354731 0.379829 0.048 Uiso 1 1 calc GR . . . .
H10C H 0.331423 0.255992 0.443043 0.048 Uiso 1 1 calc GR . . . .
C11 C -0.1032(3) 0.3744(3) 0.4300(3) 0.0355(8) Uani 1 1 d . . . . .
H11A H -0.128006 0.450848 0.448813 0.053 Uiso 1 1 calc GR . . . .
H11B H -0.155066 0.313296 0.440885 0.053 Uiso 1 1 calc GR . . . .
H11C H -0.096579 0.377610 0.369230 0.053 Uiso 1 1 calc GR . . . .
C12 C 0.1112(3) 0.2412(3) 0.6987(2) 0.0310(7) Uani 1 1 d . . . . .
H12A H 0.175004 0.192306 0.713364 0.047 Uiso 1 1 calc GR . . . .
H12B H 0.046698 0.194659 0.704435 0.047 Uiso 1 1 calc GR . . . .
H12C H 0.113577 0.309206 0.736786 0.047 Uiso 1 1 calc GR . . . .
C13 C 0.5712(2) 0.3152(2) 0.71042(18) 0.0180(5) Uani 1 1 d . . . . .
C14 C 0.6453(3) 0.3432(3) 0.65488(19) 0.0237(6) Uani 1 1 d . . . . .
C15 C 0.7475(3) 0.3771(3) 0.6903(2) 0.0250(6) Uani 1 1 d . . . . .
H15 H 0.799202 0.397648 0.653556 0.030 Uiso 1 1 calc R . . . .
C16 C 0.7764(2) 0.3818(2) 0.7769(2) 0.0233(6) Uani 1 1 d . . . . .
C17 C 0.6993(2) 0.3539(2) 0.82988(18) 0.0201(5) Uani 1 1 d . . . . .
H17 H 0.718045 0.357344 0.889488 0.024 Uiso 1 1 calc R . . . .
C18 C 0.5955(2) 0.3211(2) 0.79836(18) 0.0190(5) Uani 1 1 d . . . . .
C19 C 0.5128(3) 0.2923(3) 0.8567(2) 0.0269(6) Uani 1 1 d . . . . .
H19A H 0.505703 0.206671 0.861031 0.040 Uiso 1 1 calc GR . . . .
H19B H 0.443659 0.326420 0.834148 0.040 Uiso 1 1 calc GR . . . .
H19C H 0.535320 0.325203 0.913011 0.040 Uiso 1 1 calc GR . . . .
C20 C 0.8892(3) 0.4135(3) 0.8132(2) 0.0347(7) Uani 1 1 d . . . . .
H20A H 0.886618 0.467521 0.861042 0.052 Uiso 1 1 calc GR . . . .
H20B H 0.926031 0.451800 0.769435 0.052 Uiso 1 1 calc GR . . . .
H20C H 0.928046 0.341935 0.832684 0.052 Uiso 1 1 calc GR . . . .
C21 C 0.6174(3) 0.3319(4) 0.5606(2) 0.0378(8) Uani 1 1 d . . . . .
H21A H 0.602673 0.249199 0.546023 0.057 Uiso 1 1 calc GR . . . .
H21B H 0.677753 0.359688 0.531907 0.057 Uiso 1 1 calc GR . . . .
H21C H 0.553766 0.379495 0.542541 0.057 Uiso 1 1 calc GR . . . .

loop_
_atom_site_aniso_label
_atom_site_aniso_U_11
_atom_site_aniso_U_22
_atom_site_aniso_U_33
_atom_site_aniso_U_23
_atom_site_aniso_U_13
_atom_site_aniso_U_12
I1 0.01938(10) 0.01789(8) 0.02520(9) -0.00384(6) -0.00470(7) 0.00190(6)
I2 0.03142(12) 0.03778(11) 0.02413(10) -0.00510(7) -0.00120(8) 0.00689(8)
S1 0.0196(3) 0.0174(3) 0.0247(3) 0.0005(2) -0.0008(3) 0.0000(2)
N1 0.0164(13) 0.0180(11) 0.0241(12) -0.0008(9) -0.0017(9) 0.0007(9)
N2 0.0176(13) 0.0192(11) 0.0241(12) 0.0002(9) -0.0039(10) 0.0009(9)
C1 0.0175(15) 0.0205(12) 0.0167(12) 0.0009(9) -0.0016(10) 0.0016(10)
C2 0.0216(17) 0.0181(14) 0.049(2) -0.0017(12) -0.0078(14) 0.0029(11)
C3 0.0244(17) 0.0172(13) 0.0411(18) -0.0026(12) -0.0084(13) 0.0007(11)
C4 0.0138(14) 0.0181(12) 0.0238(14) -0.0032(10) -0.0010(11) 0.0011(10)
C5 0.0221(16) 0.0165(12) 0.0263(14) -0.0044(10) 0.0004(12) -0.0029(10)
C6 0.0149(15) 0.0231(13) 0.0371(17) -0.0056(12) 0.0051(12) -0.0020(11)
C7 0.0180(16) 0.0193(13) 0.0338(16) -0.0091(11) -0.0065(12) 0.0016(10)
C8 0.0273(17) 0.0215(13) 0.0237(14) -0.0013(11) -0.0051(12) 0.0018(11)
C9 0.0222(16) 0.0204(13) 0.0231(14) -0.0029(10) 0.0024(12) 0.0012(10)
C10 0.0248(18) 0.0468(19) 0.0260(16) 0.0004(13) 0.0059(13) 0.0057(14)
C11 0.0221(18) 0.0279(16) 0.053(2) -0.0079(14) -0.0127(15) 0.0053(12)
C12 0.0324(19) 0.0313(16) 0.0302(16) -0.0002(12) 0.0078(14) -0.0071(13)
C13 0.0148(14) 0.0192(12) 0.0189(13) -0.0001(10) -0.0031(10) -0.0001(10)
C14 0.0235(17) 0.0270(14) 0.0205(14) -0.0001(10) 0.0017(12) 0.0029(11)
C15 0.0196(16) 0.0272(14) 0.0293(15) 0.0048(11) 0.0075(12) 0.0013(11)
C16 0.0163(15) 0.0203(13) 0.0320(15) 0.0015(11) -0.0032(12) 0.0017(10)
C17 0.0195(15) 0.0205(12) 0.0192(13) 0.0005(10) -0.0024(11) 0.0037(10)
C18 0.0179(15) 0.0182(12) 0.0208(13) 0.0031(9) 0.0015(11) 0.0044(10)
C19 0.0208(16) 0.0352(16) 0.0257(15) 0.0074(12) 0.0064(12) 0.0040(12)
C20 0.0218(18) 0.0316(16) 0.048(2) 0.0023(14) -0.0060(15) -0.0043(12)
C21 0.040(2) 0.056(2) 0.0175(15) 0.0011(13) 0.0034(14) 0.0022(16)

loop_
_atom_type_symbol
_atom_type_description
_atom_type_scat_dispersion_real
_atom_type_scat_dispersion_imag
_atom_type_scat_source
C C 0.0181 0.0091 'International Tables Vol C Tables 4.2.6.8 and 6.1.1.4'
H H 0.0000 0.0000 'International Tables Vol C Tables 4.2.6.8 and 6.1.1.4'
I I -0.3257 6.8362 'International Tables Vol C Tables 4.2.6.8 and 6.1.1.4'
N N 0.0311 0.0180 'International Tables Vol C Tables 4.2.6.8 and 6.1.1.4'
S S 0.3331 0.5567 'International Tables Vol C Tables 4.2.6.8 and 6.1.1.4'

loop_
_exptl_crystal_face_index_h
_exptl_crystal_face_index_k
_exptl_crystal_face_index_l
_exptl_crystal_face_perp_dist
8 -1 -1 0.0441
-3 -6 5 0.0259
-7 -3 4 0.0235
-1 6 -4 0.0429
5 -1 7 0.0244
1 3 9 0.0329
-6 3 -4 0.0415
0 -4 -9 0.0264

loop_
_geom_angle_atom_site_label_1
_geom_angle_atom_site_label_2
_geom_angle_atom_site_label_3
_geom_angle
_geom_angle_site_symmetry_1
_geom_angle_site_symmetry_3
_geom_angle_publ_flag
S1 I1 I2 177.606(15) . . ?
C1 S1 I1 98.13(10) . . ?
C1 N1 C3 109.8(2) . . ?
C1 N1 C4 126.2(2) . . ?
C3 N1 C4 123.9(2) . . ?
C1 N2 C2 109.6(2) . . ?
C1 N2 C13 126.3(2) . . ?
C2 N2 C13 123.9(2) . . ?
N1 C1 S1 127.3(2) . . ?
N2 C1 S1 126.6(2) . . ?
N2 C1 N1 106.1(2) . . ?
N2 C2 H2 126.5 . . ?
C3 C2 N2 107.0(3) . . ?
C3 C2 H2 126.5 . . ?
N1 C3 H3 126.3 . . ?
C2 C3 N1 107.4(3) . . ?
C2 C3 H3 126.3 . . ?
C5 C4 N1 119.4(3) . . ?
C9 C4 N1 117.6(3) . . ?
C9 C4 C5 122.7(3) . . ?
C4 C5 C12 123.2(3) . . ?
C6 C5 C4 116.7(3) . . ?
C6 C5 C12 120.2(3) . . ?
C5 C6 H6 118.6 . . ?
C5 C6 C7 122.9(3) . . ?
C7 C6 H6 118.6 . . ?
C6 C7 C11 120.6(3) . . ?
C8 C7 C6 118.3(3) . . ?
C8 C7 C11 121.1(3) . . ?
C7 C8 H8 119.2 . . ?
C7 C8 C9 121.6(3) . . ?
C9 C8 H8 119.2 . . ?
C4 C9 C10 121.4(3) . . ?
C8 C9 C4 117.8(3) . . ?
C8 C9 C10 120.8(3) . . ?
C9 C10 H10A 109.5 . . ?
C9 C10 H10B 109.5 . . ?
C9 C10 H10C 109.5 . . ?
H10A C10 H10B 109.5 . . ?
H10A C10 H10C 109.5 . . ?
H10B C10 H10C 109.5 . . ?
C7 C11 H11A 109.5 . . ?
C7 C11 H11B 109.5 . . ?
C7 C11 H11C 109.5 . . ?
H11A C11 H11B 109.5 . . ?
H11A C11 H11C 109.5 . . ?
H11B C11 H11C 109.5 . . ?
C5 C12 H12A 109.5 . . ?
C5 C12 H12B 109.5 . . ?
C5 C12 H12C 109.5 . . ?
H12A C12 H12B 109.5 . . ?
H12A C12 H12C 109.5 . . ?
H12B C12 H12C 109.5 . . ?
C14 C13 N2 118.6(3) . . ?
C14 C13 C18 122.6(3) . . ?
C18 C13 N2 118.7(3) . . ?
C13 C14 C15 117.3(3) . . ?
C13 C14 C21 121.1(3) . . ?
C15 C14 C21 121.5(3) . . ?
C14 C15 H15 118.8 . . ?
C16 C15 C14 122.4(3) . . ?
C16 C15 H15 118.8 . . ?
C15 C16 C17 118.2(3) . . ?
C15 C16 C20 121.1(3) . . ?
C17 C16 C20 120.7(3) . . ?
C16 C17 H17 119.0 . . ?
C18 C17 C16 122.1(3) . . ?
C18 C17 H17 119.0 . . ?
C13 C18 C19 121.3(3) . . ?
C17 C18 C13 117.4(3) . . ?
C17 C18 C19 121.3(3) . . ?
C18 C19 H19A 109.5 . . ?
C18 C19 H19B 109.5 . . ?
C18 C19 H19C 109.5 . . ?
H19A C19 H19B 109.5 . . ?
H19A C19 H19C 109.5 . . ?
H19B C19 H19C 109.5 . . ?
C16 C20 H20A 109.5 . . ?
C16 C20 H20B 109.5 . . ?
C16 C20 H20C 109.5 . . ?
H20A C20 H20B 109.5 . . ?
H20A C20 H20C 109.5 . . ?
H20B C20 H20C 109.5 . . ?
C14 C21 H21A 109.5 . . ?
C14 C21 H21B 109.5 . . ?
C14 C21 H21C 109.5 . . ?
H21A C21 H21B 109.5 . . ?
H21A C21 H21C 109.5 . . ?
H21B C21 H21C 109.5 . . ?

loop_
_geom_bond_atom_site_label_1
_geom_bond_atom_site_label_2
_geom_bond_distance
_geom_bond_site_symmetry_2
_geom_bond_publ_flag
I1 I2 2.8648(3) . ?
I1 S1 2.7250(7) . ?
S1 C1 1.707(3) . ?
N1 C1 1.358(4) . ?
N1 C3 1.379(4) . ?
N1 C4 1.447(4) . ?
N2 C1 1.355(4) . ?
N2 C2 1.389(4) . ?
N2 C13 1.444(4) . ?
C2 H2 0.9500 . ?
C2 C3 1.348(5) . ?
C3 H3 0.9500 . ?
C4 C5 1.400(4) . ?
C4 C9 1.398(4) . ?
C5 C6 1.386(5) . ?
C5 C12 1.498(4) . ?
C6 H6 0.9500 . ?
C6 C7 1.392(5) . ?
C7 C8 1.390(5) . ?
C7 C11 1.501(4) . ?
C8 H8 0.9500 . ?
C8 C9 1.391(4) . ?
C9 C10 1.498(4) . ?
C10 H10A 0.9800 . ?
C10 H10B 0.9800 . ?
C10 H10C 0.9800 . ?
C11 H11A 0.9800 . ?
C11 H11B 0.9800 . ?
C11 H11C 0.9800 . ?
C12 H12A 0.9800 . ?
C12 H12B 0.9800 . ?
C12 H12C 0.9800 . ?
C13 C14 1.390(4) . ?
C13 C18 1.397(4) . ?
C14 C15 1.394(5) . ?
C14 C21 1.503(4) . ?
C15 H15 0.9500 . ?
C15 C16 1.383(4) . ?
C16 C17 1.391(4) . ?
C16 C20 1.509(4) . ?
C17 H17 0.9500 . ?
C17 C18 1.391(4) . ?
C18 C19 1.505(4) . ?
C19 H19A 0.9800 . ?
C19 H19B 0.9800 . ?
C19 H19C 0.9800 . ?
C20 H20A 0.9800 . ?
C20 H20B 0.9800 . ?
C20 H20C 0.9800 . ?
C21 H21A 0.9800 . ?
C21 H21B 0.9800 . ?
C21 H21C 0.9800 . ?

loop_
_geom_torsion_atom_site_label_1
_geom_torsion_atom_site_label_2
_geom_torsion_atom_site_label_3
_geom_torsion_atom_site_label_4
_geom_torsion
_geom_torsion_site_symmetry_1
_geom_torsion_site_symmetry_2
_geom_torsion_site_symmetry_3
_geom_torsion_site_symmetry_4
_geom_torsion_publ_flag
I1 S1 C1 N1 82.1(3) . . . . ?
I1 S1 C1 N2 -98.2(3) . . . . ?
N1 C4 C5 C6 -177.1(2) . . . . ?
N1 C4 C5 C12 2.2(4) . . . . ?
N1 C4 C9 C8 177.4(2) . . . . ?
N1 C4 C9 C10 -0.3(4) . . . . ?
N2 C2 C3 N1 -0.1(4) . . . . ?
N2 C13 C14 C15 -176.4(2) . . . . ?
N2 C13 C14 C21 0.9(4) . . . . ?
N2 C13 C18 C17 175.5(2) . . . . ?
N2 C13 C18 C19 -4.1(4) . . . . ?
C1 N1 C3 C2 -0.1(4) . . . . ?
C1 N1 C4 C5 -106.3(3) . . . . ?
C1 N1 C4 C9 78.9(4) . . . . ?
C1 N2 C2 C3 0.3(4) . . . . ?
C1 N2 C13 C14 -82.9(4) . . . . ?
C1 N2 C13 C18 99.9(3) . . . . ?
C2 N2 C1 S1 179.9(2) . . . . ?
C2 N2 C1 N1 -0.4(3) . . . . ?
C2 N2 C13 C14 91.4(4) . . . . ?
C2 N2 C13 C18 -85.8(4) . . . . ?
C3 N1 C1 S1 180.0(2) . . . . ?
C3 N1 C1 N2 0.3(3) . . . . ?
C3 N1 C4 C5 77.6(4) . . . . ?
C3 N1 C4 C9 -97.2(4) . . . . ?
C4 N1 C1 S1 3.4(4) . . . . ?
C4 N1 C1 N2 -176.3(3) . . . . ?
C4 N1 C3 C2 176.6(3) . . . . ?
C4 C5 C6 C7 1.0(4) . . . . ?
C5 C4 C9 C8 2.7(4) . . . . ?
C5 C4 C9 C10 -174.9(3) . . . . ?
C5 C6 C7 C8 0.2(4) . . . . ?
C5 C6 C7 C11 -179.7(3) . . . . ?
C6 C7 C8 C9 -0.1(4) . . . . ?
C7 C8 C9 C4 -1.3(4) . . . . ?
C7 C8 C9 C10 176.3(3) . . . . ?
C9 C4 C5 C6 -2.6(4) . . . . ?
C9 C4 C5 C12 176.8(3) . . . . ?
C11 C7 C8 C9 179.8(3) . . . . ?
C12 C5 C6 C7 -178.3(3) . . . . ?
C13 N2 C1 S1 -5.1(4) . . . . ?
C13 N2 C1 N1 174.6(3) . . . . ?
C13 N2 C2 C3 -174.8(3) . . . . ?
C13 C14 C15 C16 0.9(4) . . . . ?
C14 C13 C18 C17 -1.5(4) . . . . ?
C14 C13 C18 C19 178.9(3) . . . . ?
C14 C15 C16 C17 -1.4(4) . . . . ?
C14 C15 C16 C20 177.2(3) . . . . ?
C15 C16 C17 C18 0.4(4) . . . . ?
C16 C17 C18 C13 1.0(4) . . . . ?
C16 C17 C18 C19 -179.4(3) . . . . ?
C18 C13 C14 C15 0.6(4) . . . . ?
C18 C13 C14 C21 177.9(3) . . . . ?
C20 C16 C17 C18 -178.2(3) . . . . ?
C21 C14 C15 C16 -176.4(3) . . . . ?

loop_
_exptl_oxdiff_crystal_face_indexfrac_h
_exptl_oxdiff_crystal_face_indexfrac_k
_exptl_oxdiff_crystal_face_indexfrac_l
_exptl_oxdiff_crystal_face_x
_exptl_oxdiff_crystal_face_y
_exptl_oxdiff_crystal_face_z
8.0841 -0.9250 -1.2862 -0.1200 -0.4979 0.8589
-2.6472 -6.1021 5.0721 0.2213 0.9254 0.3076
-7.1927 -2.8414 3.8052 0.2109 0.8792 -0.4273
-1.2874 6.4876 -4.3990 -0.1611 -0.6754 -0.7197
5.1378 -0.7033 7.1423 0.6610 -0.1575 0.7337
1.1315 3.0189 9.0683 0.9686 -0.2318 0.0903
-6.3212 2.7818 -4.2615 -0.3163 0.0748 -0.9457
0.3230 -3.9214 -8.7073 -0.9638 0.2309 0.1332
